data_1515616
loop_
_publ_author_name
'Gao, Jing'
'Yan, Jun'
'Mitchell, Scott G.'
'Miras, Haralampos N.'
'Boulay, Antoine G.'
'Long, De-Liang'
'Cronin, Leroy'

_publ_section_title
;
 Self-assembly of a family of macrocyclic polyoxotungstates with emergent
 material properties
;
_journal_issue 8
_journal_name_full 'Chemical Science'
_journal_page_first 1502
_journal_paper_doi 10.1039/c1sc00150g
_journal_volume 2
_journal_year 2011
_chemical_formula_sum 'H90 Na28 O163 Te10 W28'
_chemical_formula_weight 9766.24
_chemical_name_systematic
;
?
;
_space_group_IT_number 15
_symmetry_cell_setting monoclinic
_symmetry_space_group_name_Hall '-C 2yc'
_symmetry_space_group_name_H-M 'C 1 2/c 1'
_atom_sites_solution_hydrogens none
_atom_sites_solution_primary direct
_atom_sites_solution_secondary difmap
_audit_creation_method SHELXL-97
_cell_angle_alpha 90.00
_cell_angle_beta 105.384(4)
_cell_angle_gamma 90.00
_cell_formula_units_Z 4
_cell_length_a 34.87300(10)
_cell_length_b 18.6557(3)
_cell_length_c 27.5438(8)
_cell_measurement_reflns_used 16291
_cell_measurement_temperature 150(2)
_cell_measurement_theta_max 26.95
_cell_measurement_theta_min 3.10
_cell_volume 17277.4(7)
_computing_cell_refinement
;
CrysAlis RED, Oxford Diffraction Ltd.,
Version 1.171.32.15 (release 10-01-2008 CrysAlis171 .NET)
(compiled Jan 10 2008,16:37:18)
;
_computing_data_collection
;
CrysAlis CCD, Oxford Diffraction Ltd.,
Version 1.171.32.15 (release 10-01-2008 CrysAlis171 .NET)
(compiled Jan 10 2008,16:37:18)
;
_computing_data_reduction
;
CrysAlis RED, Oxford Diffraction Ltd.,
Version 1.171.32.15 (release 10-01-2008 CrysAlis171 .NET)
(compiled Jan 10 2008,16:37:18)
;
_computing_structure_refinement 'SHELXL-97 (Sheldrick, 2008)'
_computing_structure_solution 'SHELXS-97 (Sheldrick, 2008)'
_diffrn_ambient_temperature 150(2)
_diffrn_measured_fraction_theta_full 0.954
_diffrn_measured_fraction_theta_max 0.954
_diffrn_measurement_device_type 'Oxford Diffraction Gemini'
_diffrn_measurement_method '\w & \p scans'
_diffrn_radiation_monochromator graphite
_diffrn_radiation_source 'fine-focus sealed tube'
_diffrn_radiation_type MoK\a
_diffrn_radiation_wavelength 0.71073
_diffrn_reflns_av_R_equivalents 0.0631
_diffrn_reflns_av_sigmaI/netI 0.0882
_diffrn_reflns_limit_h_max 42
_diffrn_reflns_limit_h_min -42
_diffrn_reflns_limit_k_max 22
_diffrn_reflns_limit_k_min -22
_diffrn_reflns_limit_l_max 33
_diffrn_reflns_limit_l_min -33
_diffrn_reflns_number 56442
_diffrn_reflns_theta_full 26.00
_diffrn_reflns_theta_max 26.00
_diffrn_reflns_theta_min 3.09
_diffrn_standards_decay_% none
_exptl_absorpt_coefficient_mu 20.397
_exptl_absorpt_correction_T_max 0.383
_exptl_absorpt_correction_T_min 0.257
_exptl_absorpt_correction_type analytical
_exptl_absorpt_process_details
;
CrysAlis RED, Oxford Diffraction Ltd.,
Version 1.171.32.15 (release 10-01-2008 CrysAlis171 .NET)
(compiled Jan 10 2008,16:37:18)
Analytical numeric absorption correction using a multifaceted crystal
model based on expressions derived by R.C. Clark & J.S. Reid.
(Clark, R. C. & Reid, J. S. (1995). Acta Cryst. A51, 887-897)
;
_exptl_crystal_colour colourless
_exptl_crystal_density_diffrn 3.755
_exptl_crystal_density_meas ?
_exptl_crystal_density_method 'not measured'
_exptl_crystal_description block
_exptl_crystal_F_000 17176
_exptl_crystal_size_max 0.13
_exptl_crystal_size_mid 0.07
_exptl_crystal_size_min 0.06
_refine_diff_density_max 3.43
_refine_diff_density_min -2.38
_refine_diff_density_rms 0.37
_refine_ls_extinction_coef none
_refine_ls_extinction_method none
_refine_ls_goodness_of_fit_ref 0.944
_refine_ls_hydrogen_treatment none
_refine_ls_matrix_type full
_refine_ls_number_parameters 967
_refine_ls_number_reflns 16202
_refine_ls_number_restraints 0
_refine_ls_restrained_S_all 0.944
_refine_ls_R_factor_all 0.0781
_refine_ls_R_factor_gt 0.0485
_refine_ls_shift/su_max 0.002
_refine_ls_shift/su_mean 0.000
_refine_ls_structure_factor_coef Fsqd
_refine_ls_weighting_details 'calc w=1/[\s^2^(Fo^2^)+(0.0689P)^2^+0.0000P] where P=(Fo^2^+2Fc^2^)/3'
_refine_ls_weighting_scheme calc
_refine_ls_wR_factor_gt 0.1205
_refine_ls_wR_factor_ref 0.1273
_reflns_number_gt 10718
_reflns_number_total 16202
_reflns_threshold_expression >2\s(I)
_cod_data_source_file c1sc00150g.txt
_cod_data_source_block jy1773
_cod_depositor_comments
;
The following automatic conversions were performed:

'_exptl_crystal_density_meas' value 'none' was changed to '?' - the
value is perceived as not measured.

Automatic conversion script
Id: cif_fix_values 3008 2015-01-20 13:52:24Z robertas 
;
_cod_original_cell_volume 17277.4(6)
_cod_original_sg_symbol_H-M C2/c
_cod_database_code 1515616

loop_
_symmetry_equiv_pos_as_xyz
'x, y, z'
'-x, y, -z+1/2'
'x+1/2, y+1/2, z'
'-x+1/2, y+1/2, -z+1/2'
'-x, -y, -z'
'x, -y, z-1/2'
'-x+1/2, -y+1/2, -z'
'x+1/2, -y+1/2, z-1/2'

loop_
_atom_site_label
_atom_site_type_symbol
_atom_site_fract_x
_atom_site_fract_y
_atom_site_fract_z
_atom_site_U_iso_or_equiv
_atom_site_adp_type
_atom_site_occupancy
_atom_site_symmetry_multiplicity
_atom_site_calc_flag
_atom_site_refinement_flags
W1 W 0.12105(2) 0.60059(4) 0.98333(2) 0.02235(17) Uani 1 1 d .
W2 W 0.19486(2) 0.68407(4) 0.80907(3) 0.02690(18) Uani 1 1 d .
W3 W -0.02121(2) 0.34869(4) 0.85564(2) 0.02298(17) Uani 1 1 d .
W4 W 0.07240(2) 0.81446(4) 0.85789(3) 0.02579(18) Uani 1 1 d .
W5 W 0.04079(2) 0.30432(4) 0.96712(2) 0.02164(17) Uani 1 1 d .
W6 W 0.05677(2) 0.93741(4) 0.67803(3) 0.0323(2) Uani 1 1 d .
W7 W 0.11747(2) 0.43801(4) 1.03459(2) 0.02339(17) Uani 1 1 d .
W8 W 0.08602(2) 0.31870(4) 0.86022(3) 0.02207(17) Uani 1 1 d .
W9 W 0.17245(2) 0.84580(4) 0.88057(3) 0.02607(18) Uani 1 1 d .
W10 W 0.15460(2) 0.44164(4) 0.92124(3) 0.02541(18) Uani 1 1 d .
W11 W 0.09854(3) 0.47588(4) 0.80300(3) 0.02776(19) Uani 1 1 d .
W12 W 0.15428(3) 0.97771(4) 0.70988(3) 0.0342(2) Uani 1 1 d .
W13 W 0.22789(2) 0.84416(4) 0.78176(3) 0.03134(19) Uani 1 1 d .
W14 W 0.10581(2) 0.97114(4) 0.81588(3) 0.02586(18) Uani 1 1 d .
Te1 Te 0.11511(3) 0.79778(6) 0.74855(4) 0.0213(3) Uani 1 1 d .
Te2 Te 0.04609(3) 0.49011(5) 0.90568(4) 0.0193(2) Uani 1 1 d .
Te3 Te 0.0000 0.42235(8) 0.7500 0.0355(5) Uani 1 2 d S
Te4 Te 0.0000 0.86819(9) 0.7500 0.0299(4) Uani 1 2 d S
Te5 Te 0.12120(3) 0.64501(6) 0.86394(4) 0.0214(3) Uani 1 1 d .
Te6 Te -0.03393(6) 0.60454(10) 0.91106(7) 0.0411(5) Uani 0.75 1 d P
Na1 Na 0.0364(2) 0.5652(3) 1.0327(2) 0.0241(15) Uani 1 1 d .
Na2 Na 0.0493(2) 1.1452(4) 0.7934(3) 0.0384(19) Uani 1 1 d .
Na3 Na -0.1040(4) 0.6142(6) 0.7853(4) 0.082(3) Uani 1 1 d .
Na4 Na 0.1989(3) 0.2966(7) 1.0931(4) 0.021(3) Uani 0.50 1 d P
Na5 Na 0.2912(4) 0.7471(7) 0.7067(5) 0.031(3) Uiso 0.50 1 d P
Na6 Na -0.1107(7) 0.2996(11) 0.8992(7) 0.078(6) Uani 0.50 1 d P
Na7 Na 0.2688(6) 0.8579(11) 0.9734(7) 0.070(6) Uani 0.50 1 d P
Na8 Na -0.1692(6) 0.4387(9) 0.7889(7) 0.063(5) Uani 0.50 1 d P
Na9 Na 0.3099(11) 0.7218(15) 0.9820(10) 0.063(9) Uani 0.30 1 d P
Na10 Na 0.2500 0.2500 1.0000 0.043(9) Uiso 0.30 2 d SP
Na11 Na -0.0228(6) 0.6365(14) 0.7036(9) 0.096(8) Uani 0.50 1 d P
Na12 Na -0.0411(7) 1.0402(13) 0.6058(9) 0.091(7) Uani 0.50 1 d P
Na13 Na 0.2990(10) 0.3734(13) 1.0946(10) 0.085(9) Uani 0.40 1 d P
Na14 Na 0.0462(6) 0.7577(10) 0.9823(7) 0.032(5) Uiso 0.35 1 d P
Na15 Na -0.1063(4) 0.4715(8) 0.8422(5) 0.033(3) Uani 0.50 1 d P
O1 O 0.0828(3) 0.3602(6) 1.0077(4) 0.025(3) Uani 1 1 d .
O2 O 0.0811(3) 0.5036(5) 0.9702(4) 0.019(3) Uani 1 1 d .
O3 O 0.0030(3) 0.2767(5) 0.9061(4) 0.018(2) Uani 1 1 d .
O4 O 0.0879(3) 0.4382(5) 0.8815(4) 0.017(2) Uani 1 1 d .
O5 O 0.1699(3) 0.7807(6) 0.7623(4) 0.021(3) Uani 1 1 d .
O6 O 0.0840(4) 0.7164(5) 0.8364(4) 0.025(3) Uani 1 1 d .
O7 O 0.0898(4) 0.6381(6) 1.0166(4) 0.028(3) Uani 1 1 d .
O8 O 0.0238(3) 0.4030(6) 0.9188(4) 0.023(3) Uani 1 1 d .
O9 O 0.1181(3) 0.8480(5) 0.8094(4) 0.020(3) Uani 1 1 d .
O10 O 0.1411(4) 0.6583(6) 0.7978(4) 0.027(3) Uani 1 1 d .
O11 O 0.1450(3) 0.4073(6) 0.9786(4) 0.022(3) Uani 1 1 d .
O12 O 0.1471(4) 0.4756(6) 0.8470(4) 0.028(3) Uani 1 1 d .
O13 O 0.0887(4) 0.5713(6) 0.8279(4) 0.028(3) Uani 1 1 d .
O14 O 0.1418(4) 0.3482(6) 0.8872(4) 0.029(3) Uani 1 1 d .
O15 O 0.0815(4) 0.2933(6) 0.9230(5) 0.030(3) Uani 1 1 d .
O16 O 0.0673(3) 0.9583(6) 0.7585(4) 0.026(3) Uani 1 1 d .
O17 O 0.1962(4) 0.9222(6) 0.7500(5) 0.033(3) Uani 1 1 d .
O18 O 0.0544(4) 0.2202(6) 0.9935(4) 0.032(3) Uani 1 1 d .
O19 O 0.0862(4) 0.4747(6) 1.0696(4) 0.031(3) Uani 1 1 d .
O20 O 0.1471(3) 0.5348(6) 0.9363(4) 0.024(3) Uani 1 1 d .
O21 O 0.1214(4) 0.8132(6) 0.9024(4) 0.027(3) Uani 1 1 d .
O22 O 0.2374(4) 0.7554(6) 0.8209(5) 0.030(3) Uani 1 1 d .
O23 O 0.0049(4) 0.3290(6) 0.9984(5) 0.031(3) Uani 1 1 d .
O24 O 0.0959(4) 0.2368(6) 0.8350(5) 0.030(3) Uani 1 1 d .
O25 O -0.0194(4) 0.4346(6) 0.8194(4) 0.038(4) Uani 1 1 d .
O26 O 0.1150(4) 0.8804(6) 0.7098(4) 0.029(3) Uani 1 1 d .
O27 O 0.0678(4) 0.9107(6) 0.8504(4) 0.025(3) Uani 1 1 d .
O28 O 0.0897(3) 0.6286(6) 0.9185(4) 0.026(3) Uani 1 1 d .
O29 O 0.0422(4) 0.7958(6) 0.8968(5) 0.035(3) Uani 1 1 d .
O30 O 0.0916(4) 0.3777(6) 0.7974(5) 0.033(3) Uani 1 1 d .
O31 O 0.1765(3) 0.7503(6) 0.8647(4) 0.022(3) Uani 1 1 d .
O32 O 0.1528(4) 0.3949(7) 1.0807(5) 0.040(3) Uani 1 1 d .
O33 O 0.2162(4) 0.6264(6) 0.8579(5) 0.040(3) Uani 1 1 d .
O34 O 0.1452(3) 0.5267(6) 1.0336(4) 0.026(3) Uani 1 1 d .
O35 O 0.2721(4) 0.8885(7) 0.8094(6) 0.049(4) Uani 1 1 d .
O36 O 0.0320(4) 0.3327(5) 0.8343(4) 0.024(3) Uani 1 1 d .
O37 O 0.0344(4) 0.8543(6) 0.6993(5) 0.035(3) Uani 1 1 d .
O38 O -0.0569(4) 0.3773(6) 0.8835(4) 0.030(3) Uani 1 1 d .
O39 O 0.1454(4) 0.9380(6) 0.8760(4) 0.030(3) Uani 1 1 d .
O40 O 0.1614(4) 0.6589(7) 0.9940(5) 0.039(3) Uani 1 1 d .
O41 O 0.2048(4) 0.8737(7) 0.8443(5) 0.035(3) Uani 1 1 d .
O42 O 0.2051(4) 0.6439(7) 0.7564(5) 0.043(4) Uani 1 1 d .
O43 O 0.2019(4) 0.8513(7) 0.9427(4) 0.044(4) Uani 1 1 d .
O44 O 0.1432(4) 0.9927(6) 0.7828(5) 0.036(3) Uani 1 1 d .
O45 O -0.0475(4) 0.2915(7) 0.8093(5) 0.047(4) Uani 1 1 d .
O46 O 0.0933(5) 1.0532(6) 0.8376(5) 0.049(4) Uani 1 1 d .
O47 O 0.0175(5) 0.9954(8) 0.6660(5) 0.051(4) Uani 1 1 d .
O48 O 0.1004(4) 1.0075(6) 0.6876(5) 0.039(3) Uani 1 1 d .
O49 O 0.2374(4) 0.8072(7) 0.7284(6) 0.048(4) Uani 1 1 d .
O50 O 0.0577(4) 0.9108(7) 0.6184(5) 0.039(3) Uani 1 1 d .
O51 O 0.1103(5) 0.4976(6) 0.7474(4) 0.043(4) Uani 1 1 d .
O52 O 0.1773(5) 1.0587(7) 0.7160(6) 0.056(4) Uani 1 1 d .
O53 O 0.2066(4) 0.4354(7) 0.9333(6) 0.050(4) Uani 1 1 d .
O54 O 0.1587(4) 0.9487(8) 0.6513(5) 0.047(4) Uani 1 1 d .
O55 O 0.0019(4) 0.5339(6) 0.9452(4) 0.032(3) Uani 1 1 d .
O56 O 0.0047(5) 0.6540(8) 0.8796(8) 0.083(6) Uani 1 1 d .
O57 O -0.0537(5) 0.5520(7) 0.8469(5) 0.049(4) Uani 1 1 d .
O58 O 0.0396(4) 0.4907(6) 0.7787(4) 0.031(3) Uani 1 1 d .
O59 O 0.0342(3) 0.7999(6) 0.7896(5) 0.029(3) Uani 1 1 d .
O60 O 0.0000 0.2239(8) 0.7500 0.026(4) Uani 1 2 d S
O61 O 0.0000 1.0654(9) 0.7500 0.040(5) Uani 1 2 d S
O62 O 0.2405(5) 0.3441(8) 1.1741(6) 0.064(5) Uani 1 1 d .
O63 O 0.1741(6) 0.2134(11) 1.1455(7) 0.042(5) Uani 0.70 1 d P
O64 O 0.1491(6) 0.2417(10) 1.0268(9) 0.044(7) Uani 0.60 1 d P
O65 O 0.0123(5) 1.1463(8) 0.8569(5) 0.061(5) Uani 1 1 d .
O66 O 0.0755(6) 1.1414(7) 0.7204(7) 0.079(6) Uani 1 1 d .
O67 O -0.1096(6) 0.7165(8) 0.8360(6) 0.079(6) Uani 1 1 d .
O69 O -0.1542(6) 0.5638(9) 0.8222(6) 0.077(5) Uani 1 1 d .
O70 O 0.2318(7) 0.3693(16) 1.0422(10) 0.046(8) Uani 0.50 1 d P
O71 O 0.3012(6) 0.7029(10) 0.7868(8) 0.087(6) Uiso 1 1 d .
O72 O 0.3640(11) 0.8251(19) 0.7675(14) 0.080(11) Uiso 0.50 1 d P
O73 O 0.3391(7) 0.6616(11) 0.6870(8) 0.069(6) Uiso 0.80 1 d P
O74 O -0.1445(7) 0.4006(11) 0.8724(8) 0.069(6) Uiso 0.80 1 d P
O75 O -0.0441(7) 0.6582(11) 0.7657(9) 0.075(6) Uiso 0.80 1 d P
O76 O -0.0607(9) 0.2175(15) 0.9325(11) 0.050(8) Uiso 0.50 1 d P
O77 O -0.0439(7) 0.7647(11) 0.8994(8) 0.059(6) Uiso 0.70 1 d P
O79 O 0.1842(7) 0.2396(12) 0.9452(9) 0.051(6) Uiso 0.60 1 d P
O80 O 0.2961(14) 0.836(2) 0.6585(17) 0.072(13) Uiso 0.40 1 d P
O81 O 0.2497(14) 0.212(2) 1.0977(17) 0.073(13) Uiso 0.40 1 d P
O82 O 0.2751(12) 0.769(2) 0.9195(16) 0.063(11) Uiso 0.40 1 d P
O83 O 0.2762(7) 0.4682(12) 1.1496(9) 0.043(6) Uiso 0.60 1 d P
O84 O 0.2248(8) 0.5486(14) 1.0757(10) 0.043(7) Uiso 0.50 1 d P
O86 O 0.1018(6) 1.1301(10) 0.9332(8) 0.048(5) Uiso 0.70 1 d P
O88 O 0.1201(8) 0.8136(14) 0.9996(11) 0.045(7) Uiso 0.50 1 d P
O90 O -0.0801(10) 0.0797(16) 0.9110(12) 0.059(9) Uiso 0.50 1 d P

loop_
_atom_site_aniso_label
_atom_site_aniso_U_11
_atom_site_aniso_U_22
_atom_site_aniso_U_33
_atom_site_aniso_U_23
_atom_site_aniso_U_13
_atom_site_aniso_U_12
W1 0.0248(4) 0.0227(4) 0.0188(3) -0.0033(3) 0.0046(3) -0.0041(3)
W2 0.0297(4) 0.0254(4) 0.0292(4) 0.0039(3) 0.0142(3) 0.0037(4)
W3 0.0272(4) 0.0242(4) 0.0157(3) -0.0017(3) 0.0023(3) 0.0057(3)
W4 0.0269(4) 0.0261(4) 0.0248(4) 0.0008(3) 0.0075(3) 0.0046(3)
W5 0.0288(4) 0.0189(4) 0.0158(3) 0.0031(3) 0.0034(3) -0.0004(3)
W6 0.0315(5) 0.0351(5) 0.0260(4) 0.0035(3) 0.0003(3) 0.0026(4)
W7 0.0270(4) 0.0240(4) 0.0159(3) 0.0010(3) 0.0000(3) 0.0008(3)
W8 0.0302(4) 0.0165(4) 0.0208(4) -0.0015(3) 0.0091(3) 0.0008(3)
W9 0.0245(4) 0.0287(4) 0.0214(4) -0.0027(3) -0.0002(3) 0.0022(3)
W10 0.0261(4) 0.0231(4) 0.0290(4) -0.0011(3) 0.0108(3) 0.0021(3)
W11 0.0472(5) 0.0198(4) 0.0192(4) -0.0015(3) 0.0140(3) -0.0043(4)
W12 0.0338(5) 0.0306(4) 0.0379(5) 0.0114(4) 0.0090(4) -0.0048(4)
W13 0.0241(4) 0.0319(4) 0.0395(5) 0.0059(4) 0.0111(4) -0.0026(4)
W14 0.0287(4) 0.0184(4) 0.0271(4) -0.0019(3) 0.0014(3) 0.0010(3)
Te1 0.0222(6) 0.0224(6) 0.0190(5) -0.0013(5) 0.0049(5) -0.0034(5)
Te2 0.0247(6) 0.0161(6) 0.0144(5) 0.0005(4) 0.0004(4) -0.0011(5)
Te3 0.0542(13) 0.0156(8) 0.0226(9) 0.000 -0.0147(8) 0.000
Te4 0.0239(10) 0.0227(9) 0.0368(10) 0.000 -0.0029(8) 0.000
Te5 0.0243(7) 0.0184(6) 0.0214(6) 0.0004(5) 0.0059(5) -0.0008(5)
Te6 0.0440(12) 0.0419(11) 0.0384(10) 0.0041(8) 0.0123(9) 0.0038(9)
Na1 0.025(4) 0.025(4) 0.023(3) -0.006(3) 0.006(3) -0.003(3)
Na2 0.034(5) 0.034(4) 0.042(4) -0.003(3) 0.000(4) 0.003(4)
Na3 0.103(9) 0.092(8) 0.044(6) -0.008(5) 0.010(6) 0.025(7)
Na4 0.006(6) 0.045(8) 0.011(6) 0.003(6) 0.001(5) 0.002(6)
Na6 0.112(19) 0.074(14) 0.052(12) -0.023(10) 0.033(12) -0.011(13)
Na7 0.048(12) 0.092(15) 0.062(13) -0.025(11) 0.002(10) 0.009(11)
Na8 0.074(14) 0.057(12) 0.067(13) 0.008(10) 0.032(11) 0.004(11)
Na9 0.11(3) 0.041(17) 0.032(15) -0.003(12) 0.008(17) -0.004(17)
Na11 0.044(13) 0.16(2) 0.071(15) -0.016(15) -0.007(11) -0.021(14)
Na12 0.072(16) 0.111(18) 0.074(15) -0.003(13) -0.008(12) 0.030(14)
Na13 0.14(3) 0.060(15) 0.060(16) 0.014(12) 0.027(17) 0.058(17)
Na15 0.033(9) 0.049(9) 0.015(7) 0.000(6) 0.006(6) 0.001(7)
O1 0.019(7) 0.022(6) 0.028(7) 0.008(5) -0.007(5) 0.000(5)
O2 0.023(7) 0.020(6) 0.011(5) -0.002(5) -0.003(5) -0.003(5)
O3 0.018(6) 0.018(6) 0.015(5) -0.001(5) -0.001(5) -0.005(5)
O4 0.026(7) 0.019(6) 0.008(5) -0.001(4) 0.009(5) -0.004(5)
O5 0.011(6) 0.023(6) 0.028(6) 0.007(5) 0.004(5) 0.005(5)
O6 0.033(8) 0.009(6) 0.029(7) 0.009(5) 0.001(6) 0.006(5)
O7 0.045(8) 0.024(7) 0.015(6) 0.001(5) 0.008(6) 0.009(6)
O8 0.031(7) 0.022(6) 0.020(6) 0.006(5) 0.015(5) -0.001(6)
O9 0.024(7) 0.015(6) 0.023(6) -0.001(5) 0.008(5) 0.000(5)
O10 0.035(8) 0.020(6) 0.028(7) 0.004(5) 0.008(6) -0.011(6)
O11 0.021(7) 0.017(6) 0.026(6) 0.005(5) 0.004(5) 0.011(5)
O12 0.026(7) 0.030(7) 0.031(7) -0.008(5) 0.013(6) 0.003(6)
O13 0.033(8) 0.015(6) 0.037(7) -0.004(5) 0.013(6) -0.013(6)
O14 0.037(8) 0.021(7) 0.032(7) -0.004(5) 0.016(6) -0.001(6)
O15 0.028(7) 0.024(7) 0.041(8) 0.016(6) 0.014(6) 0.013(6)
O16 0.022(7) 0.030(7) 0.025(6) -0.001(5) 0.005(5) -0.008(6)
O17 0.026(8) 0.032(7) 0.042(8) 0.016(6) 0.009(6) 0.007(6)
O18 0.049(9) 0.016(6) 0.025(7) 0.006(5) 0.001(6) 0.002(6)
O19 0.032(8) 0.039(7) 0.018(6) 0.008(5) 0.000(5) 0.005(6)
O20 0.030(7) 0.020(6) 0.020(6) 0.001(5) 0.004(5) -0.007(6)
O21 0.032(8) 0.030(7) 0.017(6) 0.000(5) 0.003(5) 0.013(6)
O22 0.023(7) 0.027(7) 0.040(7) 0.000(6) 0.006(6) 0.005(6)
O23 0.033(8) 0.026(7) 0.031(7) 0.011(5) 0.005(6) -0.007(6)
O24 0.039(8) 0.018(6) 0.036(7) -0.007(5) 0.012(6) 0.004(6)
O25 0.073(11) 0.026(7) 0.027(7) 0.010(5) 0.033(7) 0.019(7)
O26 0.029(8) 0.026(7) 0.027(7) 0.008(5) 0.000(6) -0.008(6)
O27 0.032(7) 0.024(6) 0.020(6) -0.006(5) 0.006(5) -0.004(6)
O28 0.022(7) 0.038(7) 0.019(6) 0.004(5) 0.004(5) 0.000(6)
O29 0.038(8) 0.035(7) 0.041(8) 0.001(6) 0.028(7) 0.011(6)
O30 0.050(9) 0.013(6) 0.039(8) -0.005(5) 0.018(7) -0.008(6)
O31 0.022(7) 0.020(6) 0.023(6) 0.001(5) 0.003(5) 0.004(5)
O32 0.036(8) 0.043(8) 0.032(7) -0.008(6) -0.007(6) 0.010(7)
O33 0.050(9) 0.032(7) 0.044(8) 0.009(6) 0.025(7) 0.008(7)
O34 0.023(7) 0.020(6) 0.029(7) 0.001(5) -0.004(5) -0.002(6)
O35 0.029(8) 0.040(8) 0.072(11) -0.005(7) 0.006(8) -0.012(7)
O36 0.042(8) 0.017(6) 0.013(5) -0.002(5) 0.008(5) -0.012(6)
O37 0.030(8) 0.030(7) 0.046(8) 0.002(6) 0.012(6) -0.010(6)
O38 0.025(7) 0.035(7) 0.028(7) 0.009(6) 0.001(6) -0.007(6)
O39 0.027(7) 0.028(7) 0.031(7) -0.005(5) -0.002(6) -0.007(6)
O40 0.029(8) 0.039(8) 0.050(9) -0.010(6) 0.011(7) -0.013(7)
O41 0.021(7) 0.043(8) 0.033(7) -0.030(6) -0.007(6) -0.004(6)
O42 0.053(10) 0.034(8) 0.048(9) -0.003(6) 0.026(7) 0.008(7)
O43 0.044(9) 0.059(9) 0.018(7) -0.003(6) -0.014(6) 0.014(7)
O44 0.030(8) 0.040(8) 0.033(7) -0.006(6) -0.002(6) -0.003(6)
O45 0.043(9) 0.053(9) 0.032(8) -0.018(7) -0.014(7) 0.021(7)
O46 0.076(11) 0.009(6) 0.050(9) -0.015(6) -0.004(8) 0.006(7)
O47 0.056(10) 0.061(9) 0.021(7) 0.007(7) -0.018(7) 0.009(8)
O48 0.034(9) 0.024(7) 0.060(9) 0.004(6) 0.013(7) -0.006(6)
O49 0.043(9) 0.041(8) 0.074(11) 0.024(7) 0.040(8) 0.001(7)
O50 0.043(9) 0.042(8) 0.032(7) -0.008(6) 0.009(6) 0.001(7)
O51 0.085(12) 0.030(7) 0.011(6) -0.001(5) 0.008(7) -0.021(7)
O52 0.051(10) 0.034(8) 0.080(12) 0.036(8) 0.012(9) 0.007(8)
O53 0.024(8) 0.044(9) 0.086(12) -0.004(8) 0.021(8) 0.008(7)
O54 0.047(9) 0.065(10) 0.032(8) 0.016(7) 0.018(7) 0.004(8)
O55 0.044(9) 0.035(7) 0.022(6) -0.008(5) 0.017(6) -0.004(6)
O56 0.073(13) 0.043(10) 0.155(19) 0.038(11) 0.071(13) -0.011(9)
O57 0.081(12) 0.049(9) 0.023(7) -0.001(6) 0.025(7) 0.002(8)
O58 0.041(8) 0.023(7) 0.019(6) 0.005(5) -0.011(6) -0.005(6)
O59 0.021(7) 0.019(6) 0.041(8) 0.003(5) -0.003(6) 0.005(5)
O60 0.051(12) 0.011(8) 0.016(8) 0.000 0.009(8) 0.000
O61 0.042(13) 0.029(10) 0.051(12) 0.000 0.014(10) 0.000
O62 0.069(12) 0.067(11) 0.059(11) 0.013(8) 0.024(9) 0.003(9)
O63 0.032(12) 0.062(13) 0.035(11) -0.011(10) 0.013(9) 0.006(10)
O64 0.030(13) 0.012(10) 0.066(16) -0.017(10) -0.031(12) 0.015(10)
O65 0.090(13) 0.057(10) 0.041(9) -0.029(7) 0.029(9) -0.028(9)
O66 0.130(18) 0.026(8) 0.110(15) 0.010(9) 0.086(14) 0.006(9)
O67 0.153(19) 0.038(9) 0.075(12) 0.029(8) 0.081(13) 0.023(10)
O69 0.091(15) 0.093(14) 0.047(10) 0.013(9) 0.021(10) 0.028(11)
O70 0.022(15) 0.09(2) 0.036(15) 0.031(15) 0.018(12) 0.031(15)

loop_
_atom_type_symbol
_atom_type_description
_atom_type_scat_dispersion_real
_atom_type_scat_dispersion_imag
_atom_type_scat_source
W W -0.8490 6.8722 'International Tables Vol C Tables 4.2.6.8 and 6.1.1.4'
Te Te -0.5308 1.6751 'International Tables Vol C Tables 4.2.6.8 and 6.1.1.4'
Na Na 0.0362 0.0249 'International Tables Vol C Tables 4.2.6.8 and 6.1.1.4'
O O 0.0106 0.0060 'International Tables Vol C Tables 4.2.6.8 and 6.1.1.4'
H H 0.0000 0.0000 'International Tables Vol C Tables 4.2.6.8 and 6.1.1.4'

loop_
_geom_angle_atom_site_label_1
_geom_angle_atom_site_label_2
_geom_angle_atom_site_label_3
_geom_angle
_geom_angle_site_symmetry_1
_geom_angle_site_symmetry_3
O40 W1 O7 104.5(6) . .
O40 W1 O28 103.0(6) . .
O7 W1 O28 95.7(5) . .
O40 W1 O34 98.2(6) . .
O7 W1 O34 97.0(5) . .
O28 W1 O34 151.7(5) . .
O40 W1 O20 90.4(5) . .
O7 W1 O20 165.1(5) . .
O28 W1 O20 79.6(5) . .
O34 W1 O20 81.7(4) . .
O40 W1 O2 165.2(5) . .
O7 W1 O2 87.7(5) . .
O28 W1 O2 83.8(4) . .
O34 W1 O2 71.5(4) . .
O20 W1 O2 77.7(4) . .
O40 W1 Na1 138.9(4) . .
O7 W1 Na1 36.1(4) . .
O28 W1 Na1 94.6(4) . .
O34 W1 Na1 81.3(4) . .
O20 W1 Na1 129.6(3) . .
O2 W1 Na1 51.9(3) . .
O33 W2 O42 103.7(6) . .
O33 W2 O10 100.0(6) . .
O42 W2 O10 99.6(6) . .
O33 W2 O22 98.2(6) . .
O42 W2 O22 96.8(6) . .
O10 W2 O22 151.8(5) . .
O33 W2 O31 87.2(5) . .
O42 W2 O31 169.0(5) . .
O10 W2 O31 78.2(5) . .
O22 W2 O31 81.3(5) . .
O33 W2 O5 164.7(5) . .
O42 W2 O5 90.1(5) . .
O10 W2 O5 83.8(4) . .
O22 W2 O5 73.3(4) . .
O31 W2 O5 79.0(4) . .
O38 W3 O45 102.5(6) . .
O38 W3 O25 95.8(5) . .
O45 W3 O25 102.6(6) . .
O38 W3 O3 97.1(5) . .
O45 W3 O3 98.4(5) . .
O25 W3 O3 152.3(5) . .
O38 W3 O36 165.1(5) . .
O45 W3 O36 92.3(6) . .
O25 W3 O36 79.6(5) . .
O3 W3 O36 81.6(4) . .
O38 W3 O8 87.3(5) . .
O45 W3 O8 166.7(5) . .
O25 W3 O8 85.0(5) . .
O3 W3 O8 71.3(4) . .
O36 W3 O8 78.2(4) . .
O38 W3 Na1 36.5(4) . 5_567
O45 W3 Na1 137.0(5) . 5_567
O25 W3 Na1 96.0(4) . 5_567
O3 W3 Na1 80.5(3) . 5_567
O36 W3 Na1 129.4(3) . 5_567
O8 W3 Na1 51.2(3) . 5_567
O38 W3 Na15 35.9(4) . .
O45 W3 Na15 93.1(5) . .
O25 W3 Na15 64.0(4) . .
O3 W3 Na15 133.0(4) . .
O36 W3 Na15 143.5(4) . .
O8 W3 Na15 100.1(4) . .
Na1 W3 Na15 61.0(2) 5_567 .
O29 W4 O27 102.8(5) . .
O29 W4 O21 101.4(6) . .
O27 W4 O21 97.4(5) . .
O29 W4 O6 101.7(5) . .
O27 W4 O6 153.4(5) . .
O21 W4 O6 87.7(5) . .
O29 W4 O59 101.0(6) . .
O27 W4 O59 90.6(5) . .
O21 W4 O59 153.9(5) . .
O6 W4 O59 74.7(4) . .
O29 W4 O9 174.7(5) . .
O27 W4 O9 74.4(4) . .
O21 W4 O9 74.7(5) . .
O6 W4 O9 81.9(4) . .
O59 W4 O9 83.6(4) . .
O18 W5 O23 100.5(6) . .
O18 W5 O1 99.6(5) . .
O23 W5 O1 96.1(5) . .
O18 W5 O3 99.9(5) . .
O23 W5 O3 95.0(5) . .
O1 W5 O3 155.4(5) . .
O18 W5 O15 90.1(5) . .
O23 W5 O15 169.4(5) . .
O1 W5 O15 82.0(5) . .
O3 W5 O15 83.1(5) . .
O18 W5 O8 168.9(5) . .
O23 W5 O8 88.0(5) . .
O1 W5 O8 86.6(4) . .
O3 W5 O8 71.9(4) . .
O15 W5 O8 81.5(4) . .
O18 W5 Na1 136.3(5) . 5_567
O23 W5 Na1 36.8(4) . 5_567
O1 W5 Na1 95.0(4) . 5_567
O3 W5 Na1 81.0(3) . 5_567
O15 W5 Na1 132.7(3) . 5_567
O8 W5 Na1 51.3(3) . 5_567
O47 W6 O50 102.4(6) . .
O47 W6 O37 101.8(7) . .
O50 W6 O37 99.9(6) . .
O47 W6 O48 99.0(6) . .
O50 W6 O48 96.2(6) . .
O37 W6 O48 150.2(6) . .
O47 W6 O16 89.7(5) . .
O50 W6 O16 167.8(5) . .
O37 W6 O16 78.8(5) . .
O48 W6 O16 80.2(5) . .
O47 W6 O26 165.5(5) . .
O50 W6 O26 89.5(5) . .
O37 W6 O26 84.0(5) . .
O48 W6 O26 71.1(5) . .
O16 W6 O26 78.4(4) . .
O32 W7 O19 101.7(6) . .
O32 W7 O1 100.8(5) . .
O19 W7 O1 95.0(5) . .
O32 W7 O34 98.5(6) . .
O19 W7 O34 93.4(5) . .
O1 W7 O34 156.8(5) . .
O32 W7 O11 92.1(5) . .
O19 W7 O11 166.2(5) . .
O1 W7 O11 82.7(5) . .
O34 W7 O11 83.9(5) . .
O32 W7 O2 169.2(6) . .
O19 W7 O2 85.3(5) . .
O1 W7 O2 86.6(4) . .
O34 W7 O2 72.6(4) . .
O11 W7 O2 80.9(4) . .
O32 W7 Na1 135.3(4) . .
O19 W7 Na1 34.7(4) . .
O1 W7 Na1 94.6(4) . .
O34 W7 Na1 80.4(4) . .
O11 W7 Na1 131.6(3) . .
O2 W7 Na1 50.8(3) . .
O24 W8 O15 102.9(5) . .
O24 W8 O36 105.0(5) . .
O15 W8 O36 93.8(5) . .
O24 W8 O14 96.6(5) . .
O15 W8 O14 92.3(5) . .
O36 W8 O14 155.6(4) . .
O24 W8 O30 93.5(5) . .
O15 W8 O30 163.3(5) . .
O36 W8 O30 85.2(5) . .
O14 W8 O30 82.3(5) . .
O24 W8 O4 162.1(5) . .
O15 W8 O4 90.8(4) . .
O36 W8 O4 85.3(4) . .
O14 W8 O4 71.0(4) . .
O30 W8 O4 72.5(4) . .
O43 W9 O41 103.8(6) . .
O43 W9 O31 103.0(5) . .
O41 W9 O31 92.8(5) . .
O43 W9 O39 99.1(6) . .
O41 W9 O39 94.2(5) . .
O31 W9 O39 154.3(5) . .
O43 W9 O21 93.4(6) . .
O41 W9 O21 162.7(5) . .
O31 W9 O21 85.0(5) . .
O39 W9 O21 81.0(5) . .
O43 W9 O9 162.5(6) . .
O41 W9 O9 91.0(5) . .
O31 W9 O9 85.1(4) . .
O39 W9 O9 70.1(4) . .
O21 W9 O9 71.8(4) . .
O43 W9 Na7 28.2(6) . .
O41 W9 Na7 76.8(5) . .
O31 W9 Na7 96.4(5) . .
O39 W9 Na7 109.3(5) . .
O21 W9 Na7 120.5(5) . .
O9 W9 Na7 167.7(4) . .
O53 W10 O11 103.3(6) . .
O53 W10 O20 102.9(6) . .
O11 W10 O20 93.9(5) . .
O53 W10 O14 97.1(6) . .
O11 W10 O14 91.8(5) . .
O20 W10 O14 157.3(5) . .
O53 W10 O12 93.4(6) . .
O11 W10 O12 162.6(5) . .
O20 W10 O12 86.9(5) . .
O14 W10 O12 81.3(5) . .
O53 W10 O4 162.3(6) . .
O11 W10 O4 90.5(4) . .
O20 W10 O4 86.9(4) . .
O14 W10 O4 71.1(4) . .
O12 W10 O4 72.2(4) . .
O51 W11 O12 101.2(6) . .
O51 W11 O30 102.4(5) . .
O12 W11 O30 97.6(5) . .
O51 W11 O13 101.6(5) . .
O12 W11 O13 89.4(5) . .
O30 W11 O13 153.2(5) . .
O51 W11 O58 97.7(6) . .
O12 W11 O58 157.3(5) . .
O30 W11 O58 90.5(5) . .
O13 W11 O58 74.5(5) . .
O51 W11 O4 174.3(6) . .
O12 W11 O4 74.7(5) . .
O30 W11 O4 74.7(4) . .
O13 W11 O4 82.4(4) . .
O58 W11 O4 87.2(4) . .
O51 W11 Na3 33.5(5) . 2_556
O12 W11 Na3 104.4(4) . 2_556
O30 W11 Na3 133.3(4) . 2_556
O13 W11 Na3 68.4(4) . 2_556
O58 W11 Na3 84.7(4) . 2_556
O4 W11 Na3 150.8(3) . 2_556
O52 W12 O54 102.3(7) . .
O52 W12 O17 99.1(6) . .
O54 W12 O17 97.2(6) . .
O52 W12 O48 100.0(6) . .
O54 W12 O48 96.6(6) . .
O17 W12 O48 153.5(5) . .
O52 W12 O44 89.4(7) . .
O54 W12 O44 168.3(6) . .
O17 W12 O44 80.1(5) . .
O48 W12 O44 81.8(5) . .
O52 W12 O26 168.3(6) . .
O54 W12 O26 87.2(6) . .
O17 W12 O26 86.3(5) . .
O48 W12 O26 71.9(5) . .
O44 W12 O26 81.3(4) . .
O49 W13 O35 102.4(7) . .
O49 W13 O17 97.7(6) . .
O35 W13 O17 100.2(6) . .
O49 W13 O22 95.1(5) . .
O35 W13 O22 99.2(6) . .
O17 W13 O22 153.8(5) . .
O49 W13 O41 167.0(5) . .
O35 W13 O41 90.3(6) . .
O17 W13 O41 82.9(5) . .
O22 W13 O41 79.7(5) . .
O49 W13 O5 87.2(5) . .
O35 W13 O5 168.1(6) . .
O17 W13 O5 85.3(5) . .
O22 W13 O5 72.6(4) . .
O41 W13 O5 79.9(4) . .
O46 W14 O16 102.9(6) . .
O46 W14 O44 104.9(7) . .
O16 W14 O44 93.2(5) . .
O46 W14 O39 99.9(6) . .
O16 W14 O39 153.9(5) . .
O44 W14 O39 93.2(5) . .
O46 W14 O27 93.9(6) . .
O16 W14 O27 85.1(5) . .
O44 W14 O27 161.0(5) . .
O39 W14 O27 80.8(5) . .
O46 W14 O9 162.2(6) . .
O16 W14 O9 84.9(5) . .
O44 W14 O9 90.5(5) . .
O39 W14 O9 69.7(4) . .
O27 W14 O9 70.6(4) . .
O5 Te1 O26 95.9(5) . .
O5 Te1 O9 95.2(5) . .
O26 Te1 O9 95.0(5) . .
O5 Te1 Na3 85.6(4) . 2_556
O26 Te1 Na3 131.4(4) . 2_556
O9 Te1 Na3 133.3(3) . 2_556
O8 Te2 O2 97.6(5) . .
O8 Te2 O4 91.2(4) . .
O2 Te2 O4 91.8(4) . .
O8 Te2 O55 81.3(5) . .
O2 Te2 O55 81.4(5) . .
O4 Te2 O55 169.2(4) . .
O58 Te3 O58 95.3(7) . 2_556
O58 Te3 O25 86.2(5) . 2_556
O58 Te3 O25 85.8(5) 2_556 2_556
O58 Te3 O25 85.8(5) . .
O58 Te3 O25 86.2(5) 2_556 .
O25 Te3 O25 168.1(6) 2_556 .
O59 Te4 O59 94.8(7) 2_556 .
O59 Te4 O37 85.2(5) 2_556 .
O59 Te4 O37 85.2(5) . .
O59 Te4 O37 85.2(5) 2_556 2_556
O59 Te4 O37 85.2(5) . 2_556
O37 Te4 O37 165.7(6) . 2_556
O6 Te5 O13 92.8(5) . .
O6 Te5 O28 87.5(5) . .
O13 Te5 O28 85.1(5) . .
O6 Te5 O10 85.4(5) . .
O13 Te5 O10 85.6(5) . .
O28 Te5 O10 167.9(5) . .
O6 Te5 Na11 48.0(6) . 2_556
O13 Te5 Na11 46.3(6) . 2_556
O28 Te5 Na11 75.2(5) . 2_556
O10 Te5 Na11 92.8(5) . 2_556
O55 Te6 O57 97.3(5) . .
O55 Te6 O56 96.0(6) . .
O57 Te6 O56 87.5(8) . .
O55 Te6 O19 84.6(5) . 5_567
O57 Te6 O19 78.3(5) . 5_567
O56 Te6 O19 165.8(7) . 5_567
O55 Te6 Na1 41.1(4) . 5_567
O57 Te6 Na1 84.5(4) . 5_567
O56 Te6 Na1 134.2(5) . 5_567
O19 Te6 Na1 43.7(3) 5_567 5_567
O55 Te6 Na1 37.8(4) . .
O57 Te6 Na1 135.1(4) . .
O56 Te6 Na1 97.1(6) . .
O19 Te6 Na1 92.0(3) 5_567 .
Na1 Te6 Na1 60.52(17) 5_567 .
O55 Te6 Na3 133.7(4) . .
O57 Te6 Na3 36.4(4) . .
O56 Te6 Na3 85.7(7) . .
O19 Te6 Na3 83.7(3) 5_567 .
Na1 Te6 Na3 111.7(2) 5_567 .
Na1 Te6 Na3 171.1(2) . .
O55 Te6 Na15 93.4(4) . .
O57 Te6 Na15 34.7(5) . .
O56 Te6 Na15 122.2(7) . .
O19 Te6 Na15 43.6(3) 5_567 .
Na1 Te6 Na15 61.9(2) 5_567 .
Na1 Te6 Na15 122.4(2) . .
Na3 Te6 Na15 49.8(3) . .
O7 Na1 O19 88.1(5) . .
O7 Na1 O55 163.4(5) . 5_567
O19 Na1 O55 75.5(5) . 5_567
O7 Na1 O23 83.9(4) . 5_567
O19 Na1 O23 170.3(5) . 5_567
O55 Na1 O23 112.6(5) 5_567 5_567
O7 Na1 O55 98.8(4) . .
O19 Na1 O55 110.6(5) . .
O55 Na1 O55 84.7(4) 5_567 .
O23 Na1 O55 76.2(4) 5_567 .
O7 Na1 O38 83.2(4) . 5_567
O19 Na1 O38 85.0(4) . 5_567
O55 Na1 O38 97.9(4) 5_567 5_567
O23 Na1 O38 88.5(4) 5_567 5_567
O55 Na1 O38 164.2(5) . 5_567
O7 Na1 O8 131.7(4) . 5_567
O19 Na1 O8 118.9(4) . 5_567
O55 Na1 O8 61.3(4) 5_567 5_567
O23 Na1 O8 63.7(4) 5_567 5_567
O55 Na1 O8 106.3(4) . 5_567
O38 Na1 O8 62.4(4) 5_567 5_567
O7 Na1 O2 63.2(4) . .
O19 Na1 O2 62.0(4) . .
O55 Na1 O2 105.5(4) 5_567 .
O23 Na1 O2 118.4(4) 5_567 .
O55 Na1 O2 61.1(4) . .
O38 Na1 O2 132.0(4) 5_567 .
O8 Na1 O2 163.9(4) 5_567 .
O7 Na1 Te6 133.4(4) . 5_567
O19 Na1 Te6 45.3(3) . 5_567
O55 Na1 Te6 30.4(3) 5_567 5_567
O23 Na1 Te6 142.3(4) 5_567 5_567
O55 Na1 Te6 98.9(3) . 5_567
O38 Na1 Te6 90.8(3) 5_567 5_567
O8 Na1 Te6 82.8(3) 5_567 5_567
O2 Na1 Te6 89.1(3) . 5_567
O7 Na1 W1 24.9(3) . .
O19 Na1 W1 73.8(3) . .
O55 Na1 W1 141.5(4) 5_567 .
O23 Na1 W1 100.6(3) 5_567 .
O55 Na1 W1 84.9(3) . .
O38 Na1 W1 102.0(3) 5_567 .
O8 Na1 W1 156.6(3) 5_567 .
O2 Na1 W1 38.5(2) . .
Te6 Na1 W1 116.39(18) 5_567 .
O7 Na1 Na1 138.6(4) . 5_567
O19 Na1 Na1 94.0(4) . 5_567
O55 Na1 Na1 42.5(3) 5_567 5_567
O23 Na1 Na1 95.6(4) 5_567 5_567
O55 Na1 Na1 42.2(3) . 5_567
O38 Na1 Na1 138.2(4) 5_567 5_567
O8 Na1 Na1 82.4(3) 5_567 5_567
O2 Na1 Na1 81.5(3) . 5_567
Te6 Na1 Na1 61.48(18) 5_567 5_567
W1 Na1 Na1 117.9(3) . 5_567
O7 Na1 W5 103.2(3) . 5_567
O19 Na1 W5 155.4(4) . 5_567
O55 Na1 W5 93.0(3) 5_567 5_567
O23 Na1 W5 25.3(3) 5_567 5_567
O55 Na1 W5 89.5(3) . 5_567
O38 Na1 W5 74.9(3) 5_567 5_567
O8 Na1 W5 38.4(2) 5_567 5_567
O2 Na1 W5 142.6(3) . 5_567
Te6 Na1 W5 119.73(18) 5_567 5_567
W1 Na1 W5 123.80(18) . 5_567
Na1 Na1 W5 91.7(2) 5_567 5_567
O60 Na2 O61 78.3(5) 1_565 .
O60 Na2 O46 172.6(6) 1_565 .
O61 Na2 O46 95.1(5) . .
O60 Na2 O66 89.0(5) 1_565 .
O61 Na2 O66 86.9(5) . .
O46 Na2 O66 94.0(6) . .
O60 Na2 O24 96.2(5) 1_565 1_565
O61 Na2 O24 174.5(6) . 1_565
O46 Na2 O24 90.4(5) . 1_565
O66 Na2 O24 93.4(6) . 1_565
O60 Na2 O65 84.5(5) 1_565 .
O61 Na2 O65 85.1(4) . .
O46 Na2 O65 91.7(6) . .
O66 Na2 O65 170.5(7) . .
O24 Na2 O65 94.1(5) 1_565 .
O60 Na2 Na12 124.0(5) 1_565 2_556
O61 Na2 Na12 81.1(5) . 2_556
O46 Na2 Na12 50.9(6) . 2_556
O66 Na2 Na12 141.0(6) . 2_556
O24 Na2 Na12 101.9(5) 1_565 2_556
O65 Na2 Na12 42.1(6) . 2_556
O60 Na2 Na2 39.0(3) 1_565 2_556
O61 Na2 Na2 39.3(4) . 2_556
O46 Na2 Na2 134.3(4) . 2_556
O66 Na2 Na2 87.3(6) . 2_556
O24 Na2 Na2 135.2(3) 1_565 2_556
O65 Na2 Na2 83.3(5) . 2_556
Na12 Na2 Na2 105.2(4) 2_556 2_556
O51 Na3 O57 78.4(5) 2_556 .
O51 Na3 O67 161.3(8) 2_556 .
O57 Na3 O67 97.5(6) . .
O51 Na3 O75 103.1(8) 2_556 .
O57 Na3 O75 79.1(7) . .
O67 Na3 O75 93.9(8) . .
O51 Na3 O69 78.3(7) 2_556 .
O57 Na3 O69 89.4(6) . .
O67 Na3 O69 83.4(7) . .
O75 Na3 O69 167.8(8) . .
O51 Na3 O10 88.9(5) 2_556 2_556
O57 Na3 O10 158.5(7) . 2_556
O67 Na3 O10 99.9(6) . 2_556
O75 Na3 O10 87.2(7) . 2_556
O69 Na3 O10 105.0(7) . 2_556
O51 Na3 Na15 52.1(4) 2_556 .
O57 Na3 Na15 48.5(5) . .
O67 Na3 Na15 111.8(5) . .
O75 Na3 Na15 122.7(7) . .
O69 Na3 Na15 48.7(5) . .
O10 Na3 Na15 132.9(6) 2_556 .
O51 Na3 Te1 143.5(5) 2_556 2_556
O57 Na3 Te1 131.6(5) . 2_556
O67 Na3 Te1 50.6(4) . 2_556
O75 Na3 Te1 69.9(6) . 2_556
O69 Na3 Te1 116.2(5) . 2_556
O10 Na3 Te1 55.7(3) 2_556 2_556
Na15 Na3 Te1 161.2(4) . 2_556
O51 Na3 W11 24.1(3) 2_556 2_556
O57 Na3 W11 88.4(4) . 2_556
O67 Na3 W11 173.1(6) . 2_556
O75 Na3 W11 83.6(6) . 2_556
O69 Na3 W11 100.3(5) . 2_556
O10 Na3 W11 73.6(3) 2_556 2_556
Na15 Na3 W11 74.8(3) . 2_556
Te1 Na3 W11 122.6(3) 2_556 2_556
O51 Na3 Te6 106.8(5) 2_556 .
O57 Na3 Te6 29.4(3) . .
O67 Na3 Te6 68.1(5) . .
O75 Na3 Te6 80.2(6) . .
O69 Na3 Te6 87.7(5) . .
O10 Na3 Te6 161.8(5) 2_556 .
Na15 Na3 Te6 65.3(3) . .
Te1 Na3 Te6 107.1(3) 2_556 .
W11 Na3 Te6 117.5(3) 2_556 .
O51 Na3 Na8 41.7(5) 2_556 .
O57 Na3 Na8 84.3(5) . .
O67 Na3 Na8 120.1(6) . .
O75 Na3 Na8 143.9(7) . .
O69 Na3 Na8 36.7(5) . .
O10 Na3 Na8 97.7(5) 2_556 .
Na15 Na3 Na8 36.3(4) . .
Te1 Na3 Na8 140.7(4) 2_556 .
W11 Na3 Na8 64.0(3) 2_556 .
Te6 Na3 Na8 100.2(4) . .
O51 Na3 Na11 83.7(6) 2_556 .
O57 Na3 Na11 87.4(6) . .
O67 Na3 Na11 114.5(7) . .
O75 Na3 Na11 23.3(6) . .
O69 Na3 Na11 162.0(7) . .
O10 Na3 Na11 73.9(5) 2_556 .
Na15 Na3 Na11 118.8(6) . .
Te1 Na3 Na11 78.5(5) 2_556 .
W11 Na3 Na11 61.9(4) 2_556 .
Te6 Na3 Na11 98.0(4) . .
Na8 Na3 Na11 125.4(5) . .
O81 Na4 O64 98.0(13) . .
O81 Na4 O32 170.5(13) . .
O64 Na4 O32 84.0(6) . .
O81 Na4 O63 85.5(12) . .
O64 Na4 O63 83.0(9) . .
O32 Na4 O63 104.0(7) . .
O81 Na4 O70 86.6(13) . .
O64 Na4 O70 99.0(10) . .
O32 Na4 O70 83.9(8) . .
O63 Na4 O70 172.1(9) . .
O81 Na4 O62 86.4(12) . .
O64 Na4 O62 166.6(9) . .
O32 Na4 O62 93.7(6) . .
O63 Na4 O62 84.8(7) . .
O70 Na4 O62 93.8(9) . .
O81 Na4 Na10 50.7(11) . .
O64 Na4 Na10 75.5(7) . .
O32 Na4 Na10 121.5(5) . .
O63 Na4 Na10 126.2(6) . .
O70 Na4 Na10 47.8(7) . .
O62 Na4 Na10 116.4(6) . .
O81 Na4 Na13 64.6(11) . .
O64 Na4 Na13 131.0(9) . .
O32 Na4 Na13 107.1(6) . .
O63 Na4 Na13 135.4(7) . .
O70 Na4 Na13 38.8(7) . .
O62 Na4 Na13 62.2(6) . .
Na10 Na4 Na13 57.8(4) . .
O81 Na4 Na5 51.1(11) . 6_566
O64 Na4 Na5 142.6(7) . 6_566
O32 Na4 Na5 130.3(6) . 6_566
O63 Na4 Na5 74.9(6) . 6_566
O70 Na4 Na5 99.3(7) . 6_566
O62 Na4 Na5 36.7(5) . 6_566
Na10 Na4 Na5 93.5(3) . 6_566
Na13 Na4 Na5 60.6(5) . 6_566
O80 Na5 O71 148.3(14) . .
O80 Na5 O49 89.3(13) . .
O71 Na5 O49 81.8(7) . .
O80 Na5 O62 118.4(14) . 6_565
O71 Na5 O62 90.8(8) . 6_565
O49 Na5 O62 83.1(7) . 6_565
O80 Na5 O73 101.1(14) . .
O71 Na5 O73 92.3(8) . .
O49 Na5 O73 167.8(9) . .
O62 Na5 O73 86.3(7) 6_565 .
O80 Na5 O72 77.2(14) . .
O71 Na5 O72 75.5(9) . .
O49 Na5 O72 103.6(9) . .
O62 Na5 O72 163.4(10) 6_565 .
O73 Na5 O72 85.1(10) . .
O80 Na5 Na13 85.6(13) . 6_565
O71 Na5 Na13 122.1(8) . 6_565
O49 Na5 Na13 133.9(8) . 6_565
O62 Na5 Na13 60.1(6) 6_565 6_565
O73 Na5 Na13 42.1(7) . 6_565
O72 Na5 Na13 119.5(10) . 6_565
O80 Na5 Na4 81.5(13) . 6_565
O71 Na5 Na4 125.1(7) . 6_565
O49 Na5 Na4 76.4(6) . 6_565
O62 Na5 Na4 37.3(5) 6_565 6_565
O73 Na5 Na4 98.6(7) . 6_565
O72 Na5 Na4 158.6(8) . 6_565
Na13 Na5 Na4 57.5(6) 6_565 6_565
O74 Na6 O76 163.7(14) . .
O74 Na6 O38 78.9(9) . .
O76 Na6 O38 86.1(11) . .
O74 Na6 O7 85.0(9) . 5_567
O76 Na6 O7 86.4(10) . 5_567
O38 Na6 O7 81.1(7) . 5_567
O74 Na6 Na15 35.4(7) . .
O76 Na6 Na15 130.4(12) . .
O38 Na6 Na15 44.4(5) . .
O7 Na6 Na15 87.4(6) 5_567 .
O74 Na6 Na14 134.0(9) . 5_567
O76 Na6 Na14 38.9(8) . 5_567
O38 Na6 Na14 90.7(8) . 5_567
O7 Na6 Na14 49.1(5) 5_567 5_567
Na15 Na6 Na14 124.9(7) . 5_567
O74 Na6 Na1 80.3(8) . 5_567
O76 Na6 Na1 84.2(10) . 5_567
O38 Na6 Na1 40.9(4) . 5_567
O7 Na6 Na1 40.2(4) 5_567 5_567
Na15 Na6 Na1 60.9(4) . 5_567
Na14 Na6 Na1 64.1(5) 5_567 5_567
O74 Na6 Na8 27.1(7) . .
O76 Na6 Na8 152.3(11) . .
O38 Na6 Na8 75.7(6) . .
O7 Na6 Na8 110.8(7) 5_567 .
Na15 Na6 Na8 35.1(4) . .
Na14 Na6 Na8 158.0(7) 5_567 .
Na1 Na6 Na8 95.0(5) 5_567 .
O84 Na7 O43 94.3(11) 7_567 .
O84 Na7 O82 97.4(15) 7_567 .
O43 Na7 O82 89.2(13) . .
O84 Na7 O40 94.2(11) 7_567 7_567
O43 Na7 O40 169.4(11) . 7_567
O82 Na7 O40 83.4(13) . 7_567
O84 Na7 Na9 127.0(13) 7_567 .
O43 Na7 Na9 115.0(11) . .
O82 Na7 Na9 44.3(12) . .
O40 Na7 Na9 54.5(8) 7_567 .
O84 Na7 Na9 136.7(11) 7_567 7_567
O43 Na7 Na9 45.9(7) . 7_567
O82 Na7 Na9 97.9(13) . 7_567
O40 Na7 Na9 127.6(10) 7_567 7_567
Na9 Na7 Na9 90.9(11) . 7_567
O84 Na7 W9 81.2(9) 7_567 .
O43 Na7 W9 21.5(4) . .
O82 Na7 W9 74.2(12) . .
O40 Na7 W9 156.3(8) 7_567 .
Na9 Na7 W9 110.3(8) . .
Na9 Na7 W9 64.6(6) 7_567 .
O74 Na8 Na15 55.3(8) . .
O74 Na8 O35 76.7(8) . 3_445
Na15 Na8 O35 130.3(10) . 3_445
O74 Na8 O69 86.3(9) . .
Na15 Na8 O69 57.7(7) . .
O35 Na8 O69 112.1(9) 3_445 .
O74 Na8 O72 84.5(11) . 3_445
Na15 Na8 O72 87.4(11) . 3_445
O35 Na8 O72 101.2(11) 3_445 3_445
O69 Na8 O72 142.3(13) . 3_445
O74 Na8 O51 111.3(10) . 2_556
Na15 Na8 O51 57.6(6) . 2_556
O35 Na8 O51 172.0(10) 3_445 2_556
O69 Na8 O51 70.0(7) . 2_556
O72 Na8 O51 79.6(10) 3_445 2_556
O74 Na8 Na3 102.0(8) . .
Na15 Na8 Na3 50.7(5) . .
O35 Na8 Na3 146.4(8) 3_445 .
O69 Na8 Na3 35.4(5) . .
O72 Na8 Na3 112.1(10) 3_445 .
O51 Na8 Na3 34.7(4) 2_556 .
O74 Na8 Na6 25.9(6) . .
Na15 Na8 Na6 60.6(6) . .
O35 Na8 Na6 82.5(7) 3_445 .
O69 Na8 Na6 107.6(8) . .
O72 Na8 Na6 58.6(10) 3_445 .
O51 Na8 Na6 104.5(7) 2_556 .
Na3 Na8 Na6 111.2(6) . .
O82 Na9 O88 129(2) . 7_567
O82 Na9 O40 86.6(15) . 7_567
O88 Na9 O40 82.8(13) 7_567 7_567
O82 Na9 O43 136(2) . 7_567
O88 Na9 O43 93.1(12) 7_567 7_567
O40 Na9 O43 113.6(11) 7_567 7_567
O82 Na9 Na7 51.3(13) . .
O88 Na9 Na7 134.3(14) 7_567 .
O40 Na9 Na7 52.1(7) 7_567 .
O43 Na9 Na7 110.2(13) 7_567 .
O82 Na9 Na7 97.6(18) . 7_567
O88 Na9 Na7 128.6(12) 7_567 7_567
O40 Na9 Na7 125.0(12) 7_567 7_567
O43 Na9 Na7 38.6(7) 7_567 7_567
Na7 Na9 Na7 89.1(11) . 7_567
O79 Na10 O79 180.0(8) 7_557 .
O79 Na10 O70 92.4(8) 7_557 7_557
O79 Na10 O70 87.6(8) . 7_557
O79 Na10 O70 87.6(8) 7_557 .
O79 Na10 O70 92.4(8) . .
O70 Na10 O70 180.000(5) 7_557 .
O79 Na10 O81 109.8(11) 7_557 7_557
O79 Na10 O81 70.2(11) . 7_557
O70 Na10 O81 74.2(10) 7_557 7_557
O70 Na10 O81 105.8(10) . 7_557
O79 Na10 O81 70.2(11) 7_557 .
O79 Na10 O81 109.8(11) . .
O70 Na10 O81 105.8(10) 7_557 .
O70 Na10 O81 74.2(10) . .
O81 Na10 O81 180.000(9) 7_557 .
O79 Na10 Na13 135.0(7) 7_557 7_557
O79 Na10 Na13 45.0(7) . 7_557
O70 Na10 Na13 42.6(7) 7_557 7_557
O70 Na10 Na13 137.4(7) . 7_557
O81 Na10 Na13 65.2(10) 7_557 7_557
O81 Na10 Na13 114.8(10) . 7_557
O79 Na10 Na13 45.0(7) 7_557 .
O79 Na10 Na13 135.0(7) . .
O70 Na10 Na13 137.4(7) 7_557 .
O70 Na10 Na13 42.6(7) . .
O81 Na10 Na13 114.8(10) 7_557 .
O81 Na10 Na13 65.2(10) . .
Na13 Na10 Na13 180.000(2) 7_557 .
O79 Na10 Na4 84.0(6) 7_557 7_557
O79 Na10 Na4 96.0(6) . 7_557
O70 Na10 Na4 42.8(6) 7_557 7_557
O70 Na10 Na4 137.2(6) . 7_557
O81 Na10 Na4 40.8(9) 7_557 7_557
O81 Na10 Na4 139.2(9) . 7_557
Na13 Na10 Na4 63.5(5) 7_557 7_557
Na13 Na10 Na4 116.5(5) . 7_557
O79 Na10 Na4 96.0(6) 7_557 .
O79 Na10 Na4 84.0(6) . .
O70 Na10 Na4 137.2(6) 7_557 .
O70 Na10 Na4 42.8(6) . .
O81 Na10 Na4 139.2(9) 7_557 .
O81 Na10 Na4 40.8(9) . .
Na13 Na10 Na4 116.5(5) 7_557 .
Na13 Na10 Na4 63.5(5) . .
Na4 Na10 Na4 180.000(2) 7_557 .
O75 Na11 O75 102.2(12) . 2_556
O75 Na11 O13 83.5(10) . 2_556
O75 Na11 O13 161.6(14) 2_556 2_556
O75 Na11 O56 160.2(15) . 2_556
O75 Na11 O56 80.8(11) 2_556 2_556
O13 Na11 O56 99.8(9) 2_556 2_556
O75 Na11 O6 78.7(10) . 2_556
O75 Na11 O6 134.0(13) 2_556 2_556
O13 Na11 O6 64.1(6) 2_556 2_556
O56 Na11 O6 85.2(9) 2_556 2_556
O75 Na11 Na11 56.9(11) . 2_556
O75 Na11 Na11 49.4(9) 2_556 2_556
O13 Na11 Na11 126.2(13) 2_556 2_556
O56 Na11 Na11 130.1(14) 2_556 2_556
O6 Na11 Na11 129.0(11) 2_556 2_556
O75 Na11 O58 84.8(11) . 2_556
O75 Na11 O58 110.0(11) 2_556 2_556
O13 Na11 O58 52.6(6) 2_556 2_556
O56 Na11 O58 112.8(10) 2_556 2_556
O6 Na11 O58 115.9(8) 2_556 2_556
Na11 Na11 O58 86.1(6) 2_556 2_556
O75 Na11 Te5 85.0(9) . 2_556
O75 Na11 Te5 163.6(12) 2_556 2_556
O13 Na11 Te5 32.5(4) 2_556 2_556
O56 Na11 Te5 87.6(7) 2_556 2_556
O6 Na11 Te5 32.4(3) 2_556 2_556
Na11 Na11 Te5 141.5(14) 2_556 2_556
O58 Na11 Te5 85.1(6) 2_556 2_556
O75 Na11 Na3 27.6(7) . .
O75 Na11 Na3 126.9(10) 2_556 .
O13 Na11 Na3 56.1(6) 2_556 .
O56 Na11 Na3 151.7(8) 2_556 .
O6 Na11 Na3 71.3(6) 2_556 .
Na11 Na11 Na3 78.0(11) 2_556 .
O58 Na11 Na3 66.6(6) 2_556 .
Te5 Na11 Na3 64.2(4) 2_556 .
O65 Na12 O47 78.7(8) 2_556 .
O65 Na12 O86 81.3(9) 2_556 2_556
O47 Na12 O86 157.4(12) . 2_556
O65 Na12 O46 87.0(9) 2_556 2_556
O47 Na12 O46 102.3(10) . 2_556
O86 Na12 O46 66.2(7) 2_556 2_556
O65 Na12 O27 131.3(10) 2_556 2_556
O47 Na12 O27 74.8(8) . 2_556
O86 Na12 O27 111.9(10) 2_556 2_556
O46 Na12 O27 60.4(6) 2_556 2_556
O65 Na12 Na2 44.5(6) 2_556 2_556
O47 Na12 Na2 83.2(7) . 2_556
O86 Na12 Na2 75.2(7) 2_556 2_556
O46 Na12 Na2 43.7(5) 2_556 2_556
O27 Na12 Na2 91.9(7) 2_556 2_556
O70 Na13 O79 90.8(13) . 7_557
O70 Na13 O83 88.3(12) . .
O79 Na13 O83 166.2(15) 7_557 .
O70 Na13 O73 138.8(15) . 6_566
O79 Na13 O73 95.0(10) 7_557 6_566
O83 Na13 O73 76.8(10) . 6_566
O70 Na13 Na10 48.5(9) . .
O79 Na13 Na10 42.3(7) 7_557 .
O83 Na13 Na10 135.1(13) . .
O73 Na13 Na10 125.1(9) 6_566 .
O70 Na13 Na4 39.5(8) . .
O79 Na13 Na4 89.9(10) 7_557 .
O83 Na13 Na4 80.7(10) . .
O73 Na13 Na4 99.7(10) 6_566 .
Na10 Na13 Na4 58.7(5) . .
O70 Na13 Na5 101.3(12) . 6_566
O79 Na13 Na5 86.3(9) 7_557 6_566
O83 Na13 Na5 80.4(9) . 6_566
O73 Na13 Na5 38.9(6) 6_566 6_566
Na10 Na13 Na5 94.9(7) . 6_566
Na4 Na13 Na5 61.9(6) . 6_566
O76 Na14 O29 150.1(12) 5_567 .
O76 Na14 O23 83.8(10) 5_567 5_567
O29 Na14 O23 121.4(9) . 5_567
O76 Na14 O88 78.6(11) 5_567 .
O29 Na14 O88 82.2(9) . .
O23 Na14 O88 152.8(11) 5_567 .
O76 Na14 O7 82.0(10) 5_567 .
O29 Na14 O7 117.3(8) . .
O23 Na14 O7 76.5(6) 5_567 .
O88 Na14 O7 80.6(8) . .
O76 Na14 Na6 39.0(8) 5_567 5_567
O29 Na14 Na6 145.8(9) . 5_567
O23 Na14 Na6 85.8(7) 5_567 5_567
O88 Na14 Na6 67.5(8) . 5_567
O7 Na14 Na6 44.4(5) . 5_567
O76 Na14 Na1 80.7(9) 5_567 .
O29 Na14 Na1 128.8(7) . .
O23 Na14 Na1 38.2(4) 5_567 .
O88 Na14 Na1 117.5(8) . .
O7 Na14 Na1 38.3(4) . .
Na6 Na14 Na1 59.8(5) 5_567 .
O74 Na15 O57 155.5(9) . .
O74 Na15 O69 93.7(9) . .
O57 Na15 O69 92.3(8) . .
O74 Na15 Na8 61.6(8) . .
O57 Na15 Na8 141.2(8) . .
O69 Na15 Na8 64.1(7) . .
O74 Na15 O51 128.1(9) . 2_556
O57 Na15 O51 76.5(6) . 2_556
O69 Na15 O51 77.0(6) . 2_556
Na8 Na15 O51 68.7(7) . 2_556
O74 Na15 O38 79.6(8) . .
O57 Na15 O38 89.4(7) . .
O69 Na15 O38 166.9(8) . .
Na8 Na15 O38 120.7(8) . .
O51 Na15 O38 116.0(7) 2_556 .
O74 Na15 O19 85.2(8) . 5_567
O57 Na15 O19 71.5(6) . 5_567
O69 Na15 O19 86.2(7) . 5_567
Na8 Na15 O19 131.8(8) . 5_567
O51 Na15 O19 143.0(7) 2_556 5_567
O38 Na15 O19 82.1(5) . 5_567
O74 Na15 Na3 144.1(9) . .
O57 Na15 Na3 49.8(5) . .
O69 Na15 Na3 50.8(6) . .
Na8 Na15 Na3 93.0(6) . .
O51 Na15 Na3 48.0(4) 2_556 .
O38 Na15 Na3 136.2(7) . .
O19 Na15 Na3 96.1(5) 5_567 .
O74 Na15 Na6 36.4(7) . .
O57 Na15 Na6 132.1(7) . .
O69 Na15 Na6 130.1(8) . .
Na8 Na15 Na6 84.3(7) . .
O51 Na15 Na6 127.7(6) 2_556 .
O38 Na15 Na6 44.0(5) . .
O19 Na15 Na6 88.2(5) 5_567 .
Na3 Na15 Na6 175.7(6) . .
O74 Na15 Te6 127.8(7) . .
O57 Na15 Te6 28.7(3) . .
O69 Na15 Te6 88.5(6) . .
Na8 Na15 Te6 152.4(7) . .
O51 Na15 Te6 103.2(6) 2_556 .
O38 Na15 Te6 86.8(5) . .
O19 Na15 Te6 42.9(4) 5_567 .
Na3 Na15 Te6 64.9(3) . .
Na6 Na15 Te6 118.6(5) . .
O74 Na15 W3 98.1(7) . .
O57 Na15 W3 78.2(5) . .
O69 Na15 W3 167.7(7) . .
Na8 Na15 W3 119.2(7) . .
O51 Na15 W3 93.0(5) 2_556 .
O38 Na15 W3 23.6(3) . .
O19 Na15 W3 98.0(5) 5_567 .
Na3 Na15 W3 117.1(5) . .
Na6 Na15 W3 61.8(4) . .
Te6 Na15 W3 86.8(3) . .
O74 Na15 Na1 81.5(7) . 5_567
O57 Na15 Na1 75.8(5) . 5_567
O69 Na15 Na1 126.9(6) . 5_567
Na8 Na15 Na1 142.9(7) . 5_567
O51 Na15 Na1 143.8(7) 2_556 5_567
O38 Na15 Na1 41.4(4) . 5_567
O19 Na15 Na1 40.8(3) 5_567 5_567
Na3 Na15 Na1 121.8(5) . 5_567
Na6 Na15 Na1 61.6(4) . 5_567
Te6 Na15 Na1 57.0(2) . 5_567
W3 Na15 Na1 58.7(2) . 5_567
W5 O1 W7 162.8(6) . .
Te2 O2 W7 139.3(5) . .
Te2 O2 W1 118.5(5) . .
W7 O2 W1 96.6(4) . .
Te2 O2 Na1 107.6(5) . .
W7 O2 Na1 91.6(4) . .
W1 O2 Na1 89.6(3) . .
W5 O3 W3 120.4(5) . .
Te2 O4 W10 124.3(5) . .
Te2 O4 W8 125.3(5) . .
W10 O4 W8 96.0(4) . .
Te2 O4 W11 117.3(5) . .
W10 O4 W11 92.4(4) . .
W8 O4 W11 93.1(3) . .
Te1 O5 W2 118.1(5) . .
Te1 O5 W13 138.8(5) . .
W2 O5 W13 95.5(4) . .
Te5 O6 W4 134.7(6) . .
Te5 O6 Na11 99.6(7) . 2_556
W4 O6 Na11 116.4(8) . 2_556
W1 O7 Na1 119.0(6) . .
W1 O7 Na6 126.9(8) . 5_567
Na1 O7 Na6 97.9(7) . 5_567
W1 O7 Na14 121.0(7) . .
Na1 O7 Na14 97.8(6) . .
Na6 O7 Na14 86.5(7) 5_567 .
Te2 O8 W3 118.7(5) . .
Te2 O8 W5 139.6(6) . .
W3 O8 W5 96.3(4) . .
Te2 O8 Na1 107.8(5) . 5_567
W3 O8 Na1 90.5(4) . 5_567
W5 O8 Na1 90.3(4) . 5_567
Te1 O9 W9 125.0(5) . .
Te1 O9 W14 125.5(5) . .
W9 O9 W14 94.4(4) . .
Te1 O9 W4 118.0(5) . .
W9 O9 W4 92.2(4) . .
W14 O9 W4 92.9(4) . .
W2 O10 Te5 115.2(6) . .
W2 O10 Na3 119.8(6) . 2_556
Te5 O10 Na3 123.2(6) . 2_556
W10 O11 W7 140.1(6) . .
W11 O12 W10 120.6(6) . .
Te5 O13 W11 134.8(7) . .
Te5 O13 Na11 101.2(7) . 2_556
W11 O13 Na11 122.6(8) . 2_556
W8 O14 W10 120.2(6) . .
W8 O15 W5 139.0(6) . .
W14 O16 W6 143.3(7) . .
W12 O17 W13 163.0(8) . .
W7 O19 Na1 120.9(6) . .
W7 O19 Te6 118.3(6) . 5_567
Na1 O19 Te6 91.0(4) . 5_567
W7 O19 Na15 128.1(7) . 5_567
Na1 O19 Na15 96.3(5) . 5_567
Te6 O19 Na15 93.5(5) 5_567 5_567
W10 O20 W1 142.2(6) . .
W4 O21 W9 121.1(6) . .
W2 O22 W13 118.3(6) . .
W5 O23 Na1 117.8(6) . 5_567
W5 O23 Na14 124.1(7) . 5_567
Na1 O23 Na14 101.7(7) 5_567 5_567
W8 O24 Na2 128.7(7) . 1_545
W3 O25 Te3 115.4(5) . .
Te1 O26 W6 118.3(6) . .
Te1 O26 W12 138.3(6) . .
W6 O26 W12 95.9(4) . .
W4 O27 W14 121.7(6) . .
W4 O27 Na12 142.3(7) . 2_556
W14 O27 Na12 92.8(6) . 2_556
W1 O28 Te5 115.6(6) . .
W4 O29 Na14 140.8(9) . .
W11 O30 W8 119.3(6) . .
W9 O31 W2 139.7(6) . .
W7 O32 Na4 141.7(7) . .
W7 O34 W1 119.2(6) . .
W13 O35 Na8 141.2(10) . 3
W8 O36 W3 142.6(6) . .
W6 O37 Te4 117.5(6) . .
W3 O38 Na1 119.2(6) . 5_567
W3 O38 Na6 124.4(8) . .
Na1 O38 Na6 97.8(6) 5_567 .
W3 O38 Na15 120.6(6) . .
Na1 O38 Na15 96.5(5) 5_567 .
Na6 O38 Na15 91.6(7) . .
W9 O39 W14 123.6(6) . .
W1 O40 Na7 133.0(9) . 7_567
W1 O40 Na9 149.9(11) . 7_567
Na7 O40 Na9 73.4(10) 7_567 7_567
W9 O41 W13 143.5(6) . .
W9 O43 Na7 130.3(9) . .
W9 O43 Na9 124.9(10) . 7_567
Na7 O43 Na9 95.5(11) . 7_567
W14 O44 W12 139.8(7) . .
W14 O46 Na2 129.6(7) . .
W14 O46 Na12 112.9(8) . 2_556
Na2 O46 Na12 85.4(7) . 2_556
W6 O47 Na12 147.4(9) . .
W12 O48 W6 120.8(6) . .
W13 O49 Na5 137.5(9) . .
W11 O51 Na3 122.4(7) . 2_556
W11 O51 Na15 150.2(7) . 2_556
Na3 O51 Na15 79.9(5) 2_556 2_556
W11 O51 Na8 127.1(8) . 2_556
Na3 O51 Na8 103.6(7) 2_556 2_556
Na15 O51 Na8 53.7(6) 2_556 2_556
Te6 O55 Te2 117.3(5) . .
Te6 O55 Na1 108.6(6) . 5_567
Te2 O55 Na1 109.5(5) . 5_567
Te6 O55 Na1 114.2(5) . .
Te2 O55 Na1 109.8(5) . .
Na1 O55 Na1 95.3(4) 5_567 .
Te6 O56 Na11 133.0(11) . 2_556
Te6 O57 Na15 116.6(7) . .
Te6 O57 Na3 114.2(6) . .
Na15 O57 Na3 81.7(7) . .
Te3 O58 W11 128.1(6) . .
Te3 O58 Na11 123.6(7) . 2_556
W11 O58 Na11 108.3(6) . 2_556
Te4 O59 W4 127.6(6) . .
Na2 O60 Na2 102.1(6) 2_546 1_545
Na2 O61 Na2 101.4(7) . 2_556
Na5 O62 Na4 106.0(7) 6_566 .
Na12 O65 Na2 93.4(9) 2_556 .
Na15 O69 Na3 80.6(7) . .
Na15 O69 Na8 58.2(7) . .
Na3 O69 Na8 108.0(8) . .
Na13 O70 Na4 101.8(11) . .
Na13 O70 Na10 88.9(9) . .
Na4 O70 Na10 89.4(10) . .
Na8 O72 Na5 99.3(13) 3 .
Na5 O73 Na13 99.0(11) . 6_565
Na15 O74 Na6 108.2(12) . .
Na15 O74 Na8 63.0(8) . .
Na6 O74 Na8 127.0(11) . .
Na11 O75 Na11 73.7(12) . 2_556
Na11 O75 Na3 129.2(12) . .
Na11 O75 Na3 134.9(12) 2_556 .
Na14 O76 Na6 102.1(13) 5_567 .
Na10 O79 Na13 92.7(11) . 7_557
Na4 O81 Na10 88.5(14) . .
Na9 O82 Na7 84.4(18) . .
Na9 O88 Na14 141.6(13) 7_567 .

loop_
_geom_bond_atom_site_label_1
_geom_bond_atom_site_label_2
_geom_bond_distance
_geom_bond_site_symmetry_2
W1 O40 1.739(12) .
W1 O7 1.745(12) .
W1 O28 1.902(11) .
W1 O34 1.977(11) .
W1 O20 2.152(11) .
W1 O2 2.254(10) .
W1 Na1 3.624(7) .
W2 O33 1.728(13) .
W2 O42 1.750(13) .
W2 O10 1.878(12) .
W2 O22 1.955(12) .
W2 O31 2.193(11) .
W2 O5 2.252(10) .
W3 O38 1.713(13) .
W3 O45 1.727(12) .
W3 O25 1.898(11) .
W3 O3 1.957(10) .
W3 O36 2.109(12) .
W3 O8 2.251(11) .
W3 Na1 3.631(6) 5_567
W3 Na15 3.690(15) .
W4 O29 1.723(12) .
W4 O27 1.810(11) .
W4 O21 1.819(12) .
W4 O6 1.997(10) .
W4 O59 2.015(12) .
W4 O9 2.419(11) .
W5 O18 1.741(11) .
W5 O23 1.757(13) .
W5 O1 1.901(11) .
W5 O3 1.910(10) .
W5 O15 2.111(12) .
W5 O8 2.256(10) .
W5 Na1 3.630(7) 5_567
W6 O47 1.706(15) .
W6 O50 1.724(12) .
W6 O37 1.896(12) .
W6 O48 1.969(12) .
W6 O16 2.183(11) .
W6 O26 2.254(12) .
W7 O32 1.718(12) .
W7 O19 1.772(12) .
W7 O1 1.908(11) .
W7 O34 1.920(11) .
W7 O11 2.102(11) .
W7 O2 2.250(10) .
W7 Na1 3.681(7) .
W8 O24 1.750(11) .
W8 O15 1.839(12) .
W8 O36 1.849(12) .
W8 O14 1.967(12) .
W8 O30 2.102(12) .
W8 O4 2.302(10) .
W9 O43 1.750(12) .
W9 O41 1.772(14) .
W9 O31 1.849(10) .
W9 O39 1.949(12) .
W9 O21 2.114(12) .
W9 O9 2.337(11) .
W9 Na7 3.648(19) .
W10 O53 1.757(13) .
W10 O11 1.815(11) .
W10 O20 1.823(11) .
W10 O14 1.973(11) .
W10 O12 2.090(12) .
W10 O4 2.294(11) .
W11 O51 1.735(12) .
W11 O12 1.803(12) .
W11 O30 1.848(11) .
W11 O13 1.972(11) .
W11 O58 2.003(13) .
W11 O4 2.394(9) .
W11 Na3 3.586(10) 2_556
W12 O52 1.698(14) .
W12 O54 1.747(13) .
W12 O17 1.890(12) .
W12 O48 1.898(13) .
W12 O44 2.161(13) .
W12 O26 2.274(11) .
W13 O49 1.734(15) .
W13 O35 1.737(13) .
W13 O17 1.896(11) .
W13 O22 1.957(12) .
W13 O41 2.157(12) .
W13 O5 2.282(11) .
W14 O46 1.742(12) .
W14 O16 1.798(11) .
W14 O44 1.823(14) .
W14 O39 1.955(12) .
W14 O27 2.145(12) .
W14 O9 2.352(10) .
Te1 O5 1.873(11) .
Te1 O26 1.874(11) .
Te1 O9 1.899(10) .
Te1 Na3 3.544(11) 2_556
Te2 O8 1.878(10) .
Te2 O2 1.886(10) .
Te2 O4 2.005(10) .
Te2 O55 2.262(12) .
Te3 O58 1.893(12) .
Te3 O58 1.893(12) 2_556
Te3 O25 2.202(11) 2_556
Te3 O25 2.202(11) .
Te4 O59 1.882(11) 2_556
Te4 O59 1.882(11) .
Te4 O37 2.086(13) .
Te4 O37 2.086(13) 2_556
Te5 O6 1.874(11) .
Te5 O13 1.888(11) .
Te5 O28 2.105(11) .
Te5 O10 2.130(12) .
Te5 Na11 3.45(2) 2_556
Te6 O55 1.887(13) .
Te6 O57 1.978(13) .
Te6 O56 2.010(14) .
Te6 O19 2.513(13) 5_567
Te6 Na1 3.536(7) 5_567
Te6 Na1 3.663(7) .
Te6 Na3 3.675(10) .
Te6 Na15 3.687(14) .
Na1 O7 2.442(14) .
Na1 O19 2.442(13) .
Na1 O55 2.449(14) 5_567
Na1 O23 2.461(13) 5_567
Na1 O55 2.461(13) .
Na1 O38 2.473(13) 5_567
Na1 O8 2.832(13) 5_567
Na1 O2 2.852(13) .
Na1 Te6 3.536(7) 5_567
Na1 Na1 3.629(12) 5_567
Na1 W5 3.630(7) 5_567
Na2 O60 2.335(12) 1_565
Na2 O61 2.348(13) .
Na2 O46 2.405(15) .
Na2 O66 2.421(18) .
Na2 O24 2.426(14) 1_565
Na2 O65 2.434(17) .
Na2 Na12 3.47(2) 2_556
Na2 Na2 3.632(15) 2_556
Na3 O51 2.342(16) 2_556
Na3 O57 2.393(18) .
Na3 O67 2.403(19) .
Na3 O75 2.44(3) .
Na3 O69 2.44(2) .
Na3 O10 2.454(15) 2_556
Na3 Na15 3.102(18) .
Na3 Te1 3.544(11) 2_556
Na3 W11 3.586(10) 2_556
Na3 Na8 4.00(2) .
Na3 Na11 4.08(3) .
Na4 O81 2.35(5) .
Na4 O64 2.39(2) .
Na4 O32 2.401(18) .
Na4 O63 2.43(2) .
Na4 O70 2.44(3) .
Na4 O62 2.48(2) .
Na4 Na10 3.595(12) .
Na4 Na13 3.76(4) .
Na4 Na5 3.935(18) 6_566
Na5 O80 2.16(4) .
Na5 O71 2.29(2) .
Na5 O49 2.392(19) .
Na5 O62 2.44(2) 6_565
Na5 O73 2.47(3) .
Na5 O72 3.02(4) .
Na5 Na13 3.89(3) 6_565
Na5 Na4 3.935(18) 6_565
Na6 O74 2.24(3) .
Na6 O76 2.32(4) .
Na6 O38 2.50(3) .
Na6 O7 2.52(2) 5_567
Na6 Na15 3.59(3) .
Na6 Na14 3.60(3) 5_567
Na6 Na1 3.74(2) 5_567
Na6 Na8 4.10(3) .
Na7 O84 2.26(4) 7_567
Na7 O43 2.26(2) .
Na7 O82 2.27(4) .
Na7 O40 2.38(2) 7_567
Na7 Na9 2.89(4) .
Na7 Na9 3.61(4) 7_567
Na8 O74 2.34(3) .
Na8 Na15 2.37(3) .
Na8 O35 2.45(2) 3_445
Na8 O69 2.51(3) .
Na8 O72 2.56(4) 3_445
Na8 O51 2.74(2) 2_556
Na9 O82 2.03(5) .
Na9 O88 2.45(5) 7_567
Na9 O40 2.46(3) 7_567
Na9 O43 2.60(3) 7_567
Na9 Na7 3.61(4) 7_567
Na10 O79 2.40(3) 7_557
Na10 O79 2.40(3) .
Na10 O70 2.66(3) 7_557
Na10 O70 2.66(3) .
Na10 O81 2.78(4) 7_557
Na10 O81 2.78(4) .
Na10 Na13 3.56(3) 7_557
Na10 Na13 3.56(3) .
Na10 Na4 3.595(12) 7_557
Na11 O75 2.08(3) .
Na11 O75 2.30(3) 2_556
Na11 O13 2.54(2) 2_556
Na11 O56 2.55(3) 2_556
Na11 O6 2.60(3) 2_556
Na11 Na11 2.63(4) 2_556
Na11 O58 2.85(3) 2_556
Na11 Te5 3.45(2) 2_556
Na12 O65 2.33(3) 2_556
Na12 O47 2.42(2) .
Na12 O86 2.69(3) 2_556
Na12 O46 2.70(3) 2_556
Na12 O27 2.96(3) 2_556
Na12 Na2 3.47(2) 2_556
Na13 O70 2.41(4) .
Na13 O79 2.52(3) 7_557
Na13 O83 2.59(3) .
Na13 O73 2.64(3) 6_566
Na13 Na5 3.89(3) 6_566
Na14 O76 2.31(3) 5_567
Na14 O29 2.43(2) .
Na14 O23 2.57(2) 5_567
Na14 O88 2.70(3) .
Na14 O7 2.72(2) .
Na14 Na6 3.60(3) 5_567
Na15 O74 2.19(3) .
Na15 O57 2.35(2) .
Na15 O69 2.36(2) .
Na15 O51 2.484(17) 2_556
Na15 O38 2.511(19) .
Na15 O19 2.549(17) 5_567
Na15 Na1 3.719(15) 5_567
O6 Na11 2.60(3) 2_556
O7 Na6 2.52(2) 5_567
O8 Na1 2.832(13) 5_567
O10 Na3 2.454(15) 2_556
O13 Na11 2.54(2) 2_556
O19 Te6 2.513(13) 5_567
O19 Na15 2.549(17) 5_567
O23 Na1 2.461(13) 5_567
O23 Na14 2.57(2) 5_567
O24 Na2 2.426(14) 1_545
O27 Na12 2.96(3) 2_556
O35 Na8 2.45(2) 3
O38 Na1 2.473(13) 5_567
O40 Na7 2.38(2) 7_567
O40 Na9 2.46(3) 7_567
O43 Na9 2.60(3) 7_567
O46 Na12 2.70(3) 2_556
O51 Na3 2.342(16) 2_556
O51 Na15 2.484(17) 2_556
O51 Na8 2.74(2) 2_556
O55 Na1 2.449(13) 5_567
O56 Na11 2.55(3) 2_556
O58 Na11 2.85(3) 2_556
O60 Na2 2.335(12) 2_546
O60 Na2 2.335(12) 1_545
O61 Na2 2.348(13) 2_556
O62 Na5 2.44(2) 6_566
O65 Na12 2.33(3) 2_556
O72 Na8 2.56(4) 3
O73 Na13 2.64(3) 6_565
O75 Na11 2.30(3) 2_556
O76 Na14 2.31(3) 5_567
O79 Na13 2.52(3) 7_557
O84 Na7 2.26(4) 7_567
O86 Na12 2.69(3) 2_556
O88 Na9 2.45(5) 7_567
